data_5910168
loop_
_publ_author_name
'Wyckoff, R. W. G.'

_publ_section_title
;
Page 40 from the Structure of Crystals, vol. 3 by Wyckoff R W G. 
published by Interscience Publishers, Inc. in 1951 
;
_journal_name_full 'The Structure of Crystals'
_journal_page_first 40
_journal_page_last 40
_journal_volume 3
_journal_year 1951
_chemical_formula_structural CuSO4
_chemical_formula_sum 'Cu O4 S'
_space_group_IT_number 62
_symmetry_cell_setting orthorhombic
_symmetry_Int_Tables_number 62
_symmetry_space_group_name_Hall '-P 2ac 2n'
_symmetry_space_group_name_H-M 'P n m a'
_audit_creation_date 2006-02-07
_audit_creation_method
;
Page 40 from the Structure of Crystals, vol. 3 by Wyckoff R W G. 
published by Interscience Publishers, Inc. in 1951 
;
_audit_update_record 'created by Girish Upreti, Portland State University'
_cell_angle_alpha 90
_cell_angle_beta 90
_cell_angle_gamma 90
_cell_length_a 8.3956
_cell_length_b 6.6982
_cell_length_c 4.8291
_cell_volume 271.566
_cod_original_formula_sum 'Cu S O4'
_cod_database_code 5910168

loop_
_symmetry_equiv_pos_as_xyz
x,y,z
x+1/2,-y+1/2,-z+1/2
-x,y+1/2,-z
-x+1/2,-y,z+1/2
-x,-y,-z
-x+1/2,y+1/2,z+1/2
x,-y+1/2,z
x+1/2,y,-z+1/2

loop_
_atom_site_fract_x
_atom_site_fract_y
_atom_site_fract_z
_atom_site_label
0.00000 0.00000 0.00000 Cu1
0.00000 0.50000 0.00000 Cu2
0.50000 0.00000 0.50000 Cu3
0.50000 0.50000 0.50000 Cu4
0.18600 0.25000 0.44400 S1
0.68600 0.25000 0.05600 S2
-0.18600 -0.25000 -0.44400 S3
-0.68600 -0.25000 -0.05600 S4
0.14100 0.25000 0.75500 O1
0.64100 0.25000 -0.25500 O2
-0.14100 -0.25000 -0.75500 O3
-0.64100 -0.25000 0.25500 O4
0.37500 0.25000 0.43900 O5
0.87500 0.25000 0.06100 O6
-0.37500 -0.25000 -0.43900 O7
-0.87500 -0.25000 -0.06100 O8
0.12900 0.06900 0.30700 O9
0.62900 0.43100 0.19300 O10
0.12900 0.43100 0.30700 O11
0.62900 0.06900 0.19300 O12
-0.12900 -0.06900 -0.30700 O13
-0.62900 -0.43100 -0.19300 O14
-0.12900 -0.43100 -0.30700 O15
-0.62900 -0.06900 -0.19300 O16
